data_7222642
loop_
_publ_author_name
'Naegele, A.'
'Anokhina, E.V.'
'Sitar, J.'
'Lachgar, A.'
'Meyer, H.J.'

_publ_section_title
;
 Synthesis and crystal structures of A Ti (Nb6 Cl18) compounds (A= Cs, Rb,
 K, In, Tl)
;
_journal_name_full
;
Zeitschrift fuer Naturforschung, Teil B. Anorganische Chemie, Organische 
Chemie (42,1987-)
;
_journal_page_first 139
_journal_page_last 144
_journal_volume 55
_journal_year 2000
_chemical_formula_sum 'Cl18 Nb6 Rb1.13 Ti'
_chemical_name_systematic 'Rb1.13 Ti (Nb6 Cl18)'
_space_group_IT_number 148
_symmetry_space_group_name_Hall '-R 3'
_symmetry_space_group_name_H-M 'R -3 :H'
_cell_angle_alpha 90
_cell_angle_beta 90
_cell_angle_gamma 120
_cell_formula_units_Z 3
_cell_length_a 9.163
_cell_length_b 9.163
_cell_length_c 25.014
_cell_volume 1818.818
_citation_journal_id_ASTM ZNBSEN
_cod_data_source_file Naegele_ZNBSEN_2000_753.cif
_cod_data_source_block Cl18Nb6Rb1.13Ti1
_cod_original_formula_sum 'Cl18 Nb6 Rb1.13 Ti1'
_cod_database_code 7222642

loop_
_symmetry_equiv_pos_as_xyz
x,y,z
-y,x-y,z
-x+y,-x,z
-x,-y,-z
y,-x+y,-z
x-y,x,-z
x+2/3,y+1/3,z+1/3
-y+2/3,x-y+1/3,z+1/3
-x+y+2/3,-x+1/3,z+1/3
-x+2/3,-y+1/3,-z+1/3
y+2/3,-x+y+1/3,-z+1/3
x-y+2/3,x+1/3,-z+1/3
x+1/3,y+2/3,z+2/3
-y+1/3,x-y+2/3,z+2/3
-x+y+1/3,-x+2/3,z+2/3
-x+1/3,-y+2/3,-z+2/3
y+1/3,-x+y+2/3,-z+2/3
x-y+1/3,x+2/3,-z+2/3

loop_
_atom_site_label
_atom_site_type_symbol
_atom_site_fract_x
_atom_site_fract_y
_atom_site_fract_z
_atom_site_occupancy
_atom_site_U_iso_or_equiv
Cl2 Cl-1 0.09522 0.48333 0.05483 1 0.0
Ti1 Ti+4 0 0 0 1 0.0
Cl3 Cl-1 0.46596 0.37747 0.16557 1 0.0
Cl1 Cl-1 0.23063 0.20407 0.05678 1 0.0
Nb1 Nb+2 0.28595 0.46373 0.11901 1 0.0
Rb1 Rb+1 0.3333 0.6667 -0.05653 0.564 0.0
